data_4071839
loop_
_publ_author_name
'Abernethy, Robyn J.'
'Foreman, Mark R. St.-J.'
'Hill, Anthony F.'
'Tshabang, Never'
'Willis, Anthony C.'
'Young, Rowan D.'

_publ_section_title
;
 Poly(methimazolyl)borato Nitrosyl Complexes of Molybdenum and Tungsten
;
_journal_issue 17
_journal_name_full Organometallics
_journal_page_first 4455
_journal_paper_doi 10.1021/om800416j
_journal_volume 27
_journal_year 2008
_chemical_compound_source local
_chemical_formula_moiety 'C28 H27 B N5 O3 P S2 W, C H2 Cl2'
_chemical_formula_sum 'C29 H29 B Cl2 N5 O3 P S2 W'
_chemical_formula_weight 856.25
_space_group_IT_number 2
_symmetry_cell_setting triclinic
_symmetry_space_group_name_Hall '-P 1'
_symmetry_space_group_name_H-M 'P -1'
_atom_sites_solution_hydrogens geom
_atom_sites_solution_primary direct
_audit_creation_date 08-04-18
_audit_creation_method CRYSTALS_ver_12.18
_audit_update_record
;
2003-04-08    - data collected and early structure done
2008-04-16  - pick up and finish off
2008-04-22 - Report on C29 H29 B Cl2 N5 O3 P S2 W 
            by Anthony C. Willis
            for   Anthony F. Hill and Never Tshabang

2008-04-22 - passes checkcif tests with minor warnings

;
_cell_angle_alpha 95.5217(14)
_cell_angle_beta 90.9341(12)
_cell_angle_gamma 102.7447(19)
_cell_formula_units_Z 2
_cell_length_a 10.0313(4)
_cell_length_b 10.3673(4)
_cell_length_c 16.8936(7)
_cell_measurement_reflns_used 221106
_cell_measurement_temperature 200
_cell_measurement_theta_max 27.5
_cell_measurement_theta_min 2.6
_cell_volume 1704.38(12)
_computing_cell_refinement 'Denzo/Scalepack (Otwinowski & Minor, 1997)'
_computing_data_collection 'COLLECT (Nonius BV, 1997)'
_computing_data_reduction 'Denzo/Scalepack (Otwinowski & Minor, 1997)'
_computing_molecular_graphics
; 
ORTEP-II (Johnson 1976) in teXsan (MSC, 1992-1997)
;
_computing_publication_material 'CRYSTALS (Watkin et al 2003)'
_computing_structure_refinement 'CRYSTALS (Watkin et al 2003)'
_computing_structure_solution 'SIR92 (Altomare et al, 1994)'
_diffrn_ambient_temperature 200
_diffrn_measured_fraction_theta_full 0.993
_diffrn_measured_fraction_theta_max 0.974
_diffrn_measurement_device_type 'Nonius KappaCCD'
_diffrn_measurement_method ' \f and \w scans with CCD '
_diffrn_radiation_monochromator graphite
_diffrn_radiation_type 'Mo K\a'
_diffrn_radiation_wavelength 0.71073
_diffrn_reflns_av_R_equivalents 0.057
_diffrn_reflns_limit_h_max 13
_diffrn_reflns_limit_h_min -13
_diffrn_reflns_limit_k_max 12
_diffrn_reflns_limit_k_min -13
_diffrn_reflns_limit_l_max 21
_diffrn_reflns_limit_l_min -21
_diffrn_reflns_number 29255
_diffrn_reflns_theta_full 25.190
_diffrn_reflns_theta_max 27.681
_diffrn_reflns_theta_min 2.561
_diffrn_standards_number 0
_exptl_absorpt_coefficient_mu 3.753
_exptl_absorpt_correction_T_max 0.773
_exptl_absorpt_correction_T_min 0.463
_exptl_absorpt_correction_type integration
_exptl_absorpt_process_details
;
via Gaussian method (Coppens, 1970) implemented in maXus (Mackay et al, 2000)
;
_exptl_crystal_colour yellow
_exptl_crystal_density_diffrn 1.668
_exptl_crystal_density_meas ?
_exptl_crystal_description plate
_exptl_crystal_F_000 844.
_exptl_crystal_size_max 0.28
_exptl_crystal_size_mid 0.28
_exptl_crystal_size_min 0.08
_refine_diff_density_max 1.28
_refine_diff_density_min -1.41
_refine_ls_extinction_method None
_refine_ls_goodness_of_fit_ref 1.1013
_refine_ls_hydrogen_treatment noref
_refine_ls_matrix_type full
_refine_ls_number_parameters 403
_refine_ls_number_reflns 5587
_refine_ls_number_restraints 10
_refine_ls_R_factor_all 0.0351
_refine_ls_R_factor_gt 0.0351
_refine_ls_shift/su_max 0.000599
_refine_ls_structure_factor_coef F
_refine_ls_weighting_details
;
 Method, part 1, Chebychev polynomial, 
(Watkin, 1994, Prince, 1982) 
 [weight] = 1.0/[A~0~*T~0~(x)+A~1~*T~1~(x) ... +A~n-1~]*T~n-1~(x)] 
 where A~i~ are the Chebychev coefficients listed below and x= Fcalc/Fmax 
 Method = Robust Weighting (Prince, 1982) 
 W = [weight] * [1-(deltaF/6*sigmaF)^2^]^2^ 
 A~i~ are: 
 1.02 -0.217 0.623 
;
_refine_ls_weighting_scheme calc
_refine_ls_wR_factor_all 0.0372
_refine_ls_wR_factor_gt 0.0372
_refine_ls_wR_factor_ref 0.0372
_reflns_limit_h_max 13
_reflns_limit_h_min -13
_reflns_limit_k_max 13
_reflns_limit_k_min -13
_reflns_limit_l_max 21
_reflns_limit_l_min 0
_reflns_number_gt 5587
_reflns_number_total 7767
_reflns_threshold_expression I>3.0\s(I)
_oxford_diffrn_Wilson_B_factor 0.00
_oxford_diffrn_Wilson_scale 0.00
_oxford_refine_ls_scale 0.2985(3)
_oxford_structure_analysis_title '4091604 nvt3'
_cod_data_source_file om800416j-file003.cif
_cod_data_source_block nvt3
_cod_depositor_comments
;
The following automatic conversions were performed:

'_symmetry_cell_setting' value 'Triclinic' changed to 'triclinic'
according to /home/saulius/struct/CIF-dictionaries/cif_core.dic
dictionary named 'cif_core.dic' version 2.4.1 from 2010-06-29.

Automatic conversion script
Id: cif_fix_values 1715 2011-07-08 13:25:40Z adriana 

The following automatic conversions were performed:

'_exptl_crystal_density_meas' value 'not measured' was changed to '?'
- the value is perceived as not measured.

Automatic conversion script
Id: cif_fix_values 3008 2015-01-20 13:52:24Z robertas 
;
_cod_original_sg_symbol_H-M 'P -1 '
_cod_database_code 4071839

loop_
_symmetry_equiv_pos_as_xyz
x,y,z
-x,-y,-z

loop_
_atom_site_label
_atom_site_type_symbol
_atom_site_fract_x
_atom_site_fract_y
_atom_site_fract_z
_atom_site_U_iso_or_equiv
_atom_site_occupancy
_atom_site_adp_type
_atom_site_refinement_flags_posn
_atom_site_refinement_flags_occupancy
_atom_site_disorder_group
W1 W 0.16209(2) 0.32918(2) 0.272118(13) 0.0307 1.0000 Uani . . 3
Cl1 Cl 0.7302(2) 1.0930(2) 0.33203(15) 0.0846 1.0000 Uani D . 3
Cl21 Cl 0.5848(7) 0.8536(6) 0.2536(4) 0.0747(9) 0.486(12) Uiso D P 3
Cl22 Cl 0.4757(8) 0.8405(8) 0.3224(5) 0.0747(9) 0.262(4) Uiso D P .
Cl23 Cl 0.5552(13) 0.8381(10) 0.2735(8) 0.0747(9) 0.252(12) Uiso D P 3
S1 S 0.25057(13) 0.11595(12) 0.24905(8) 0.0348 1.0000 Uani . . 3
S2 S 0.37452(14) 0.44380(14) 0.35942(9) 0.0411 1.0000 Uani . . 3
P1 P 0.30645(13) 0.39997(12) 0.15325(8) 0.0305 1.0000 Uani . . 3
O1 O 0.0074(4) 0.2363(5) 0.4254(3) 0.0577 1.0000 Uani . . 3
O2 O 0.0594(5) 0.5866(4) 0.3097(3) 0.0613 1.0000 Uani . . 3
O3 O -0.0934(4) 0.2075(5) 0.1664(3) 0.0540 1.0000 Uani . . 3
N2 N 0.1008(5) 0.4899(5) 0.2934(3) 0.0399 0.32(5) Uani . P 3
N3 N 0.0073(5) 0.2543(5) 0.2068(3) 0.0389 0.68(5) Uani . P 3
N11 N 0.2624(5) 0.0531(5) 0.4046(3) 0.0432 1.0000 Uani . . 3
N12 N 0.0871(5) -0.0666(4) 0.3318(3) 0.0404 1.0000 Uani . . 3
N21 N 0.3428(5) 0.2823(5) 0.4818(3) 0.0455 1.0000 Uani . . 3
N22 N 0.2890(5) 0.4727(6) 0.5122(3) 0.0545 1.0000 Uani . . 3
C1 C 0.0647(5) 0.2676(6) 0.3696(3) 0.0408 1.0000 Uani . . 3
C2 C 0.1008(5) 0.4899(5) 0.2934(3) 0.0399 0.68(5) Uani . P 3
C3 C 0.0073(5) 0.2543(5) 0.2068(3) 0.0389 0.32(5) Uani . P 3
C11 C 0.1997(5) 0.0339(5) 0.3319(3) 0.0370 1.0000 Uani . . 3
C12 C 0.1848(8) -0.0383(7) 0.4509(4) 0.0595 1.0000 Uani . . 3
C13 C 0.0773(7) -0.1118(6) 0.4057(4) 0.0567 1.0000 Uani . . 3
C14 C -0.0112(6) -0.1172(6) 0.2663(4) 0.0527 1.0000 Uani . . 3
C21 C 0.3347(5) 0.3964(6) 0.4531(3) 0.0413 1.0000 Uani . . 3
C22 C 0.3016(7) 0.2877(8) 0.5592(4) 0.0608 1.0000 Uani . . 3
C23 C 0.2684(7) 0.4042(9) 0.5772(4) 0.0674 1.0000 Uani . . 3
C24 C 0.2669(9) 0.6062(8) 0.5058(5) 0.0781 1.0000 Uani . . 3
C111 C 0.2940(5) 0.2715(5) 0.0694(3) 0.0345 1.0000 Uani . . 3
C112 C 0.1667(6) 0.2060(6) 0.0361(3) 0.0473 1.0000 Uani . . 3
C113 C 0.1537(7) 0.1095(6) -0.0283(4) 0.0551 1.0000 Uani . . 3
C114 C 0.2694(8) 0.0748(6) -0.0587(4) 0.0587 1.0000 Uani . . 3
C115 C 0.3958(8) 0.1372(6) -0.0264(4) 0.0554 1.0000 Uani . . 3
C116 C 0.4093(6) 0.2364(6) 0.0368(3) 0.0443 1.0000 Uani . . 3
C121 C 0.2587(5) 0.5401(5) 0.1113(3) 0.0368 1.0000 Uani . . 3
C122 C 0.2695(6) 0.6563(5) 0.1616(4) 0.0451 1.0000 Uani . . 3
C123 C 0.2400(7) 0.7682(6) 0.1324(5) 0.0587 1.0000 Uani . . 3
C124 C 0.1991(8) 0.7637(7) 0.0538(5) 0.0665 1.0000 Uani . . 3
C125 C 0.1882(9) 0.6493(8) 0.0037(5) 0.0697 1.0000 Uani . . 3
C126 C 0.2186(7) 0.5375(6) 0.0325(4) 0.0496 1.0000 Uani . . 3
C131 C 0.4916(5) 0.4560(5) 0.1715(3) 0.0316 1.0000 Uani . . 3
C132 C 0.5599(5) 0.3768(5) 0.2121(3) 0.0390 1.0000 Uani . . 3
C133 C 0.7014(5) 0.4098(6) 0.2224(3) 0.0437 1.0000 Uani . . 3
C134 C 0.7752(6) 0.5254(7) 0.1940(4) 0.0502 1.0000 Uani . . 3
C135 C 0.7075(6) 0.6043(6) 0.1556(4) 0.0499 1.0000 Uani . . 3
C136 C 0.5661(6) 0.5704(6) 0.1435(3) 0.0411 1.0000 Uani . . 3
C201 C 0.5607(10) 0.9896(11) 0.3221(9) 0.063(3) 0.486(12) Uiso D P .
C202 C 0.569(2) 0.994(2) 0.2870(15) 0.063(3) 0.262(4) Uiso D P .
C203 C 0.583(2) 1.0165(13) 0.2673(16) 0.063(3) 0.252(12) Uiso D P .
B1 B 0.3910(7) 0.1616(7) 0.4378(4) 0.0487 1.0000 Uani . . 3
H11 H 0.4477 0.1213 0.4778 0.0594 1.0000 Uiso R . 3
H12 H 0.4522 0.1937 0.3905 0.0594 1.0000 Uiso R . 3
H121 H 0.2054 -0.0478 0.5079 0.0725 1.0000 Uiso R . 3
H131 H 0.0045 -0.1851 0.4228 0.0674 1.0000 Uiso R . 3
H141 H -0.0838 -0.1914 0.2829 0.0623 1.0000 Uiso R . 3
H142 H -0.0540 -0.0443 0.2509 0.0623 1.0000 Uiso R . 3
H143 H 0.0362 -0.1511 0.2197 0.0623 1.0000 Uiso R . 3
H221 H 0.2974 0.2164 0.5955 0.0707 1.0000 Uiso R . 3
H231 H 0.2344 0.4356 0.6292 0.0765 1.0000 Uiso R . 3
H241 H 0.2332 0.6407 0.5572 0.0914 1.0000 Uiso R . 3
H242 H 0.3550 0.6665 0.4937 0.0914 1.0000 Uiso R . 3
H243 H 0.1974 0.6026 0.4620 0.0914 1.0000 Uiso R . 3
H1121 H 0.0826 0.2289 0.0590 0.0546 1.0000 Uiso R . 3
H1131 H 0.0612 0.0655 -0.0525 0.0615 1.0000 Uiso R . 3
H1141 H 0.2608 0.0040 -0.1043 0.0676 1.0000 Uiso R . 3
H1151 H 0.4792 0.1113 -0.0484 0.0675 1.0000 Uiso R . 3
H1161 H 0.5024 0.2829 0.0589 0.0543 1.0000 Uiso R . 3
H1221 H 0.2986 0.6595 0.2188 0.0543 1.0000 Uiso R . 3
H1231 H 0.2485 0.8521 0.1686 0.0726 1.0000 Uiso R . 3
H1241 H 0.1772 0.8442 0.0332 0.0857 1.0000 Uiso R . 3
H1251 H 0.1585 0.6464 -0.0534 0.0898 1.0000 Uiso R . 3
H1261 H 0.2115 0.4545 -0.0043 0.0623 1.0000 Uiso R . 3
H1321 H 0.5063 0.2957 0.2340 0.0477 1.0000 Uiso R . 3
H1331 H 0.7500 0.3512 0.2499 0.0530 1.0000 Uiso R . 3
H1341 H 0.8771 0.5507 0.2015 0.0594 1.0000 Uiso R . 3
H1351 H 0.7608 0.6877 0.1360 0.0574 1.0000 Uiso R . 3
H1361 H 0.5185 0.6283 0.1147 0.0489 1.0000 Uiso R . 3
H2011 H 0.4941 1.0368 0.2998 0.0755 0.486 Uiso R . .
H2012 H 0.5287 0.9587 0.3743 0.0755 0.486 Uiso R . .
H2021 H 0.504 1.055 0.2896 0.0755 0.262 Uiso R . .
H2022 H 0.588 0.971 0.2301 0.0755 0.262 Uiso R . .
H2031 H 0.501 1.0496 0.2855 0.0755 0.252 Uiso R . .
H2032 H 0.602 1.0370 0.2114 0.0755 0.252 Uiso R . .

loop_
_atom_site_aniso_label
_atom_site_aniso_U_11
_atom_site_aniso_U_22
_atom_site_aniso_U_33
_atom_site_aniso_U_23
_atom_site_aniso_U_13
_atom_site_aniso_U_12
W1 0.02803(10) 0.03299(10) 0.03314(11) 0.00559(7) 0.00430(6) 0.00990(7)
Cl1 0.0608(11) 0.0969(15) 0.1000(16) 0.0220(12) 0.0112(10) 0.0201(10)
S1 0.0398(6) 0.0301(6) 0.0360(6) 0.0051(5) 0.0061(5) 0.0098(5)
S2 0.0369(7) 0.0377(7) 0.0444(7) -0.0008(6) -0.0006(6) 0.0016(5)
P1 0.0309(6) 0.0279(6) 0.0337(6) 0.0054(5) 0.0026(5) 0.0073(5)
O1 0.048(2) 0.081(3) 0.045(2) 0.016(2) 0.0155(19) 0.010(2)
O2 0.068(3) 0.046(2) 0.078(3) -0.005(2) -0.001(2) 0.035(2)
O3 0.033(2) 0.071(3) 0.051(3) -0.006(2) -0.0070(19) 0.0022(19)
N2 0.031(2) 0.047(3) 0.041(3) 0.001(2) -0.002(2) 0.010(2)
N3 0.040(3) 0.044(3) 0.038(3) 0.007(2) 0.009(2) 0.019(2)
N11 0.052(3) 0.039(2) 0.039(2) 0.010(2) -0.001(2) 0.010(2)
N12 0.041(2) 0.033(2) 0.048(3) 0.0083(19) 0.008(2) 0.0079(18)
N21 0.041(2) 0.056(3) 0.037(2) 0.001(2) -0.0030(19) 0.008(2)
N22 0.041(3) 0.064(3) 0.051(3) -0.023(3) 0.001(2) 0.010(2)
C1 0.034(3) 0.047(3) 0.042(3) 0.000(2) -0.004(2) 0.013(2)
C2 0.031(2) 0.047(3) 0.041(3) 0.001(2) -0.002(2) 0.010(2)
C3 0.040(3) 0.044(3) 0.038(3) 0.007(2) 0.009(2) 0.019(2)
C11 0.040(3) 0.030(2) 0.041(3) 0.003(2) 0.005(2) 0.009(2)
C12 0.080(5) 0.050(4) 0.051(4) 0.022(3) 0.009(3) 0.013(3)
C13 0.069(4) 0.044(3) 0.056(4) 0.012(3) 0.013(3) 0.006(3)
C14 0.040(3) 0.048(3) 0.067(4) 0.003(3) 0.005(3) 0.006(3)
C21 0.028(2) 0.052(3) 0.039(3) -0.009(2) -0.002(2) 0.005(2)
C22 0.059(4) 0.084(5) 0.033(3) 0.002(3) 0.000(3) 0.006(3)
C23 0.059(4) 0.096(6) 0.037(3) -0.017(3) 0.004(3) 0.004(4)
C24 0.074(5) 0.060(4) 0.095(6) -0.036(4) 0.001(4) 0.022(4)
C111 0.042(3) 0.028(2) 0.035(3) 0.0088(19) 0.007(2) 0.0060(19)
C112 0.046(3) 0.050(3) 0.041(3) 0.005(2) 0.007(2) -0.001(3)
C113 0.066(4) 0.050(3) 0.038(3) 0.002(3) 0.008(3) -0.012(3)
C114 0.083(5) 0.037(3) 0.049(4) -0.004(3) 0.015(3) 0.001(3)
C115 0.073(4) 0.042(3) 0.054(4) -0.003(3) 0.014(3) 0.021(3)
C116 0.053(3) 0.037(3) 0.045(3) 0.004(2) 0.007(3) 0.016(2)
C121 0.033(2) 0.029(2) 0.049(3) 0.006(2) 0.006(2) 0.0080(19)
C122 0.047(3) 0.032(3) 0.057(4) 0.006(2) 0.004(3) 0.009(2)
C123 0.058(4) 0.034(3) 0.090(5) 0.013(3) 0.022(4) 0.018(3)
C124 0.067(4) 0.052(4) 0.094(6) 0.038(4) 0.020(4) 0.031(3)
C125 0.090(5) 0.072(5) 0.062(4) 0.029(4) 0.005(4) 0.041(4)
C126 0.068(4) 0.043(3) 0.044(3) 0.012(3) 0.002(3) 0.024(3)
C131 0.036(2) 0.030(2) 0.029(2) 0.0021(19) 0.0069(19) 0.0089(19)
C132 0.039(3) 0.041(3) 0.039(3) 0.006(2) 0.007(2) 0.012(2)
C133 0.035(3) 0.055(3) 0.042(3) 0.003(3) 0.000(2) 0.014(2)
C134 0.032(3) 0.068(4) 0.049(3) 0.001(3) 0.000(2) 0.009(3)
C135 0.035(3) 0.058(4) 0.050(3) 0.009(3) 0.005(2) -0.005(3)
C136 0.043(3) 0.045(3) 0.035(3) 0.006(2) 0.002(2) 0.006(2)
B1 0.046(4) 0.054(4) 0.049(4) 0.006(3) -0.005(3) 0.016(3)

loop_
_atom_type_symbol
_atom_type_scat_dispersion_real
_atom_type_scat_dispersion_imag
_atom_type_scat_Cromer_Mann_a1
_atom_type_scat_Cromer_Mann_b1
_atom_type_scat_Cromer_Mann_a2
_atom_type_scat_Cromer_Mann_b2
_atom_type_scat_Cromer_Mann_a3
_atom_type_scat_Cromer_Mann_b3
_atom_type_scat_Cromer_Mann_a4
_atom_type_scat_Cromer_Mann_b4
_atom_type_scat_Cromer_Mann_c
_atom_type_scat_source
C 0.0033 0.0016 2.3100 20.8439 1.0200 10.2075 1.5886 0.5687 0.8650 51.6512 0.2156 'International Tables Vol C 4.2.6.8 and 6.1.1.4'
H 0.0000 0.0000 0.4930 10.5109 0.3229 26.1257 0.1402 3.1424 0.0408 57.7997 0.0030 'International Tables Vol C 4.2.6.8 and 6.1.1.4'
B 0.0000 0.0010 2.0545 23.2185 1.3326 1.0210 1.0979 60.3498 0.7068 0.1403 -0.1932 'International Tables Vol C 4.2.6.8 and 6.1.1.4'
Cl 0.1484 0.1585 11.4604 0.0104 7.1964 1.1662 6.2556 18.5194 1.6455 47.7784 -9.5574 'International Tables Vol C 4.2.6.8 and 6.1.1.4'
N 0.0061 0.0033 12.2126 0.0057 3.1322 9.8933 2.0125 28.9975 1.1663 0.5826 -11.5290 'International Tables Vol C 4.2.6.8 and 6.1.1.4'
O 0.0106 0.0060 3.0485 13.2771 2.2868 5.7011 1.5463 0.3239 0.8670 32.9089 0.2508 'International Tables Vol C 4.2.6.8 and 6.1.1.4'
P 0.0900 0.0950 6.4345 1.9067 4.1791 27.1570 1.7800 0.5260 1.4908 68.1645 1.1149 'International Tables Vol C 4.2.6.8 and 6.1.1.4'
S 0.1246 0.1234 6.9053 1.4679 5.2034 22.2151 1.4379 0.2536 1.5863 56.1720 0.8669 'International Tables Vol C 4.2.6.8 and 6.1.1.4'
W -1.4210 6.8720 29.0818 1.7203 15.4300 9.2259 14.4327 0.3217 5.1198 57.0560 9.8875 'International Tables Vol C 4.2.6.8 and 6.1.1.4'

loop_
_exptl_crystal_face_index_h
_exptl_crystal_face_index_k
_exptl_crystal_face_index_l
_exptl_crystal_face_perp_dist
-13 1 -1 0.157
5 -1 1 0.087
9 4 -5 0.081
0 0 1 0.030
0 0 -1 0.050
0 1 0 0.126
0 -1 0 0.160
2 1 -14 0.032
-2 -1 13 0.061

loop_
_geom_angle_atom_site_label_1
_geom_angle_atom_site_label_2
_geom_angle_atom_site_label_3
_geom_angle
_geom_angle_publ_flag
S1 W1 S2 91.34(4) yes
S1 W1 P1 84.34(4) yes
S2 W1 P1 86.23(4) yes
S1 W1 N3 91.14(14) yes
S2 W1 N3 177.05(15) yes
P1 W1 N3 92.41(14) yes
S1 W1 C1 91.70(16) yes
S2 W1 C1 89.85(15) yes
P1 W1 C1 174.36(15) yes
N3 W1 C1 91.7(2) yes
S1 W1 C2 177.55(15) yes
S2 W1 C2 86.44(15) yes
P1 W1 C2 96.51(16) yes
N3 W1 C2 91.1(2) yes
C1 W1 C2 87.3(2) yes
W1 S1 C11 103.61(17) yes
W1 S2 C21 104.08(18) yes
W1 P1 C111 115.26(16) yes
W1 P1 C121 111.80(17) yes
C111 P1 C121 105.2(2) yes
W1 P1 C131 117.29(16) yes
C111 P1 C131 102.4(2) yes
C121 P1 C131 103.5(2) yes
O3 N3 W1 178.5(4) yes
C11 N11 C12 107.0(5) yes
C11 N11 B1 129.2(5) yes
C12 N11 B1 123.6(5) yes
C11 N12 C13 109.0(5) yes
C11 N12 C14 126.7(5) yes
C13 N12 C14 124.4(5) yes
C21 N21 C22 108.1(5) yes
C21 N21 B1 127.6(5) yes
C22 N21 B1 124.3(6) yes
C21 N22 C23 108.6(6) yes
C21 N22 C24 125.1(6) yes
C23 N22 C24 126.4(6) yes
W1 C1 O1 177.7(5) yes
W1 C2 O2 176.7(5) yes
S1 C11 N12 123.5(4) yes
S1 C11 N11 128.0(4) yes
N12 C11 N11 108.5(5) yes
N11 C12 C13 108.5(6) yes
N11 C12 H121 125.7 no
C13 C12 H121 125.7 no
N12 C13 C12 107.0(6) yes
N12 C13 H131 126.5 no
C12 C13 H131 126.5 no
N12 C14 H141 109.5 no
N12 C14 H142 109.5 no
H141 C14 H142 109.5 no
N12 C14 H143 109.5 no
H141 C14 H143 109.5 no
H142 C14 H143 109.5 no
S2 C21 N22 124.6(5) yes
S2 C21 N21 128.0(4) yes
N22 C21 N21 107.4(5) yes
N21 C22 C23 108.2(7) yes
N21 C22 H221 125.9 no
C23 C22 H221 125.9 no
N22 C23 C22 107.8(6) yes
N22 C23 H231 126.1 no
C22 C23 H231 126.1 no
N22 C24 H241 109.5 no
N22 C24 H242 109.5 no
H241 C24 H242 109.5 no
N22 C24 H243 109.5 no
H241 C24 H243 109.5 no
H242 C24 H243 109.5 no
P1 C111 C112 120.0(4) yes
P1 C111 C116 122.1(4) yes
C112 C111 C116 117.9(5) yes
C111 C112 C113 121.5(6) yes
C111 C112 H1121 119.2 no
C113 C112 H1121 119.2 no
C112 C113 C114 119.5(6) yes
C112 C113 H1131 120.3 no
C114 C113 H1131 120.3 no
C113 C114 C115 120.0(6) yes
C113 C114 H1141 120.0 no
C115 C114 H1141 120.0 no
C114 C115 C116 120.6(6) yes
C114 C115 H1151 119.7 no
C116 C115 H1151 119.7 no
C111 C116 C115 120.5(6) yes
C111 C116 H1161 119.7 no
C115 C116 H1161 119.7 no
P1 C121 C122 117.2(4) yes
P1 C121 C126 123.5(4) yes
C122 C121 C126 119.2(5) yes
C121 C122 C123 120.0(6) yes
C121 C122 H1221 120.0 no
C123 C122 H1221 120.0 no
C122 C123 C124 120.1(6) yes
C122 C123 H1231 120.0 no
C124 C123 H1231 120.0 no
C123 C124 C125 120.3(6) yes
C123 C124 H1241 119.8 no
C125 C124 H1241 119.8 no
C124 C125 C126 119.8(7) yes
C124 C125 H1251 120.1 no
C126 C125 H1251 120.1 no
C125 C126 C121 120.6(6) yes
C125 C126 H1261 119.7 no
C121 C126 H1261 119.7 no
P1 C131 C132 118.4(4) yes
P1 C131 C136 122.2(4) yes
C132 C131 C136 119.3(5) yes
C131 C132 C133 120.7(5) yes
C131 C132 H1321 119.7 no
C133 C132 H1321 119.7 no
C132 C133 C134 119.4(5) yes
C132 C133 H1331 120.3 no
C134 C133 H1331 120.3 no
C133 C134 C135 119.7(5) yes
C133 C134 H1341 120.1 no
C135 C134 H1341 120.1 no
C134 C135 C136 121.2(6) yes
C134 C135 H1351 119.4 no
C136 C135 H1351 119.4 no
C135 C136 C131 119.6(5) yes
C135 C136 H1361 120.2 no
C131 C136 H1361 120.2 no
Cl21 C201 Cl1 101.6(5) yes
Cl21 C201 H2011 111.4 no
Cl1 C201 H2011 111.4 no
Cl21 C201 H2012 111.4 no
Cl1 C201 H2012 111.4 no
H2011 C201 H2012 109.5 no
Cl1 C202 Cl22 123.9(9) yes
Cl1 C202 H2021 105.7 no
Cl22 C202 H2021 105.7 no
Cl22 C202 H2022 105.7 no
H2021 C202 H2022 109.5 no
Cl23 C203 Cl1 106.4(7) yes
Cl23 C203 H2031 110.2 no
Cl1 C203 H2031 110.2 no
Cl23 C203 H2032 110.2 no
Cl1 C203 H2032 110.2 no
H2031 C203 H2032 109.5 no
N11 B1 N21 109.2(5) yes
N11 B1 H11 109.6 no
N21 B1 H11 109.6 no
N11 B1 H12 109.6 no
N21 B1 H12 109.6 no
H11 B1 H12 109.5 no

loop_
_geom_bond_atom_site_label_1
_geom_bond_atom_site_label_2
_geom_bond_distance
_geom_bond_publ_flag
W1 S1 2.5569(13) yes
W1 S2 2.5635(14) yes
W1 P1 2.5647(13) yes
W1 N3 1.864(5) yes
W1 C1 2.014(6) yes
W1 C2 1.905(5) yes
Cl1 C201 1.795(8) yes
Cl1 C202 1.825(9) yes
Cl1 C203 1.805(9) yes
Cl21 C201 1.798(9) yes
Cl22 C202 1.821(9) yes
Cl23 C203 1.822(10) yes
S1 C11 1.733(5) yes
S2 C21 1.729(6) yes
P1 C111 1.831(5) yes
P1 C121 1.827(5) yes
P1 C131 1.831(5) yes
O1 C1 1.148(7) yes
O2 C2 1.177(6) yes
O3 N3 1.192(6) yes
N11 C11 1.347(7) yes
N11 C12 1.398(8) yes
N11 B1 1.568(9) yes
N12 C11 1.357(7) yes
N12 C13 1.372(8) yes
N12 C14 1.449(8) yes
N21 C21 1.338(8) yes
N21 C22 1.377(8) yes
N21 B1 1.565(9) yes
N22 C21 1.362(7) yes
N22 C23 1.358(10) yes
N22 C24 1.463(10) yes
C12 C13 1.350(10) yes
C12 H121 1.000 no
C13 H131 1.000 no
C14 H141 1.000 no
C14 H142 1.000 no
C14 H143 1.000 no
C22 C23 1.332(11) yes
C22 H221 1.000 no
C23 H231 1.000 no
C24 H241 1.000 no
C24 H242 1.000 no
C24 H243 1.000 no
C111 C112 1.389(8) yes
C111 C116 1.393(8) yes
C112 C113 1.389(8) yes
C112 H1121 1.000 no
C113 C114 1.382(10) yes
C113 H1131 1.000 no
C114 C115 1.368(10) yes
C114 H1141 1.000 no
C115 C116 1.393(8) yes
C115 H1151 1.000 no
C116 H1161 1.000 no
C121 C122 1.388(8) yes
C121 C126 1.381(8) yes
C122 C123 1.390(8) yes
C122 H1221 1.000 no
C123 C124 1.377(11) yes
C123 H1231 1.000 no
C124 C125 1.372(11) yes
C124 H1241 1.000 no
C125 C126 1.391(8) yes
C125 H1251 1.000 no
C126 H1261 1.000 no
C131 C132 1.398(7) yes
C131 C136 1.385(7) yes
C132 C133 1.389(8) yes
C132 H1321 1.000 no
C133 C134 1.395(9) yes
C133 H1331 1.000 no
C134 C135 1.372(9) yes
C134 H1341 1.000 no
C135 C136 1.391(8) yes
C135 H1351 1.000 no
C136 H1361 1.000 no
C201 C203 1.01(3) yes
C201 H2011 1.000 no
C201 H2012 1.000 no
C202 H2021 1.000 no
C202 H2022 1.000 no
C203 H2031 1.000 no
C203 H2032 1.000 no
B1 H11 1.050 no
B1 H12 1.050 no

loop_
_geom_contact_atom_site_label_1
_geom_contact_atom_site_label_2
_geom_contact_distance
_geom_contact_site_symmetry_2
_geom_contact_publ_flag
Cl1 O1 3.164(4) 1_665 no
Cl1 C1 3.460(5) 1_665 no
Cl1 O3 3.499(5) 1_665 no
Cl21 C136 3.288(8) . no
Cl21 C135 3.403(9) . no
Cl22 C122 3.519(9) . no
Cl22 C22 3.53(1) 2_666 no
Cl22 N11 3.60(1) 1_565 no
Cl23 C136 3.39(1) . no
Cl23 C122 3.48(1) . no
O1 C13 3.291(9) 2_556 no
O1 C12 3.392(9) 2_556 no
O2 C134 3.336(8) 1_455 no
O2 C13 3.348(7) 1_565 no
O2 C14 3.442(8) 1_565 no
O2 N12 3.527(6) 1_565 no
O3 C133 3.334(8) 1_455 no
O3 C114 3.404(7) 2 no
O3 C125 3.57(1) 2_565 no
N11 C201 3.49(1) 1_545 no
C126 C135 3.531(9) 2_665 no
C201 B1 3.27(1) 1_565 no

loop_
_geom_torsion_atom_site_label_1
_geom_torsion_atom_site_label_2
_geom_torsion_atom_site_label_3
_geom_torsion_atom_site_label_4
_geom_torsion
_geom_torsion_publ_flag
W1 S1 C11 N11 -82.7(5) no
W1 S1 C11 N12 99.4(5) no
W1 S2 C21 N21 81.2(5) no
W1 S2 C21 N22 -99.3(4) no
W1 P1 C111 C112 53.1(5) no
W1 P1 C111 C116 -127.1(4) no
W1 P1 C121 C122 58.9(4) no
W1 P1 C121 C126 -123.8(5) no
W1 P1 C131 C132 49.5(5) no
W1 P1 C131 C136 -133.3(4) no
S1 W1 S2 C21 -85.5(2) no
S1 W1 P1 C111 43.5(2) no
S1 W1 P1 C121 163.6(2) no
S1 W1 P1 C131 -77.2(2) no
S1 C11 N11 C12 -178.7(5) no
S1 C11 N11 B1 6(1) no
S1 C11 N12 C13 178.6(5) no
S1 C11 N12 C14 -3.3(8) no
S2 W1 S1 C11 84.0(2) no
S2 W1 P1 C111 135.2(2) no
S2 W1 P1 C121 -104.7(2) no
S2 W1 P1 C131 14.6(2) no
S2 C21 N21 C22 179.7(4) no
S2 C21 N21 B1 0.1(8) no
S2 C21 N22 C23 -179.9(4) no
S2 C21 N22 C24 -0.2(8) no
P1 W1 S1 C11 170.1(2) no
P1 W1 S2 C21 -169.8(2) no
P1 C111 C112 C113 179.0(5) no
P1 C111 C116 C115 179.3(5) no
P1 C121 C122 C123 177.4(5) no
P1 C121 C126 C125 -177.7(6) no
P1 C131 C132 C133 175.3(4) no
P1 C131 C136 C135 -176.6(4) no
N2 W1 S2 C21 93.5(3) no
N2 W1 P1 C111 -138.8(2) no
N2 W1 P1 C121 -18.7(2) no
N2 W1 P1 C131 100.5(2) no
N3 W1 S1 C11 -97.6(2) no
N3 W1 P1 C111 -47.4(3) no
N3 W1 P1 C121 72.7(2) no
N3 W1 P1 C131 -168.1(3) no
N11 C11 N12 C13 0.3(7) no
N11 C11 N12 C14 178.4(5) no
N11 C12 C13 N12 -0.2(8) no
N11 B1 N21 C21 -97.9(6) no
N11 B1 N21 C22 82.6(7) no
N12 C11 N11 C12 -0.5(7) no
N12 C11 N11 B1 -176.0(6) no
N21 C21 N22 C23 -0.3(6) no
N21 C21 N22 C24 179.4(6) no
N21 C22 C23 N22 -0.4(7) no
N21 B1 N11 C11 94.0(7) no
N21 B1 N11 C12 -80.9(8) no
N22 C21 N21 C22 0.1(6) no
N22 C21 N21 B1 -179.4(5) no
C1 W1 S1 C11 -5.9(2) no
C1 W1 S2 C21 6.2(3) no
C2 W1 S2 C21 93.5(3) no
C2 W1 P1 C111 -138.8(2) no
C2 W1 P1 C121 -18.7(2) no
C2 W1 P1 C131 100.5(2) no
C3 W1 S1 C11 -97.6(2) no
C3 W1 P1 C111 -47.4(3) no
C3 W1 P1 C121 72.7(2) no
C3 W1 P1 C131 -168.1(3) no
C11 N11 C12 C13 0.4(8) no
C11 N12 C13 C12 -0.1(8) no
C12 C13 N12 C14 -178.2(6) no
C13 C12 N11 B1 176.3(6) no
C21 N21 C22 C23 0.2(7) no
C21 N22 C23 C22 0.4(7) no
C22 C23 N22 C24 -179.3(6) no
C23 C22 N21 B1 179.7(5) no
C111 P1 C121 C122 -175.3(4) no
C111 P1 C121 C126 2.0(5) no
C111 P1 C131 C132 -77.7(4) no
C111 P1 C131 C136 99.4(5) no
C111 C112 C113 C114 2(1) no
C111 C116 C115 C114 2(1) no
C112 C111 P1 C121 -70.5(5) no
C112 C111 P1 C131 -178.4(5) no
C112 C111 C116 C115 -0.9(9) no
C112 C113 C114 C115 -1(1) no
C113 C112 C111 C116 -0.8(9) no
C113 C114 C115 C116 -0(1) no
C116 C111 P1 C121 109.2(5) no
C116 C111 P1 C131 1.4(5) no
C121 P1 C131 C132 173.1(4) no
C121 P1 C131 C136 -9.7(5) no
C121 C122 C123 C124 0(1) no
C121 C126 C125 C124 1(1) no
C122 C121 P1 C131 -68.2(5) no
C122 C121 C126 C125 -0.5(9) no
C122 C123 C124 C125 -0(1) no
C123 C122 C121 C126 0.0(9) no
C123 C124 C125 C126 0(1) no
C126 C121 P1 C131 109.0(5) no
C131 C132 C133 C134 2.0(8) no
C131 C136 C135 C134 0.9(9) no
C132 C131 C136 C135 0.5(8) no
C132 C133 C134 C135 -0.7(9) no
C133 C132 C131 C136 -1.9(8) no
